data_1564529
loop_
_publ_author_name
'Mannisto, Jere K.'
'Pavlovic, Ljiljana'
'Tiainen, Tony'
'Nieger, Martin'
'Sahari, Aleksi'
'Hopmann, Kathrin H.'
'Repo, Timo'

_publ_section_title
;
 Mechanistic insights into carbamate formation from CO2 and amines: the
 role of guanidine--CO2 adducts
;
_journal_issue 20
_journal_name_full 'Catalysis Science &amp; Technology'
_journal_page_first 6877
_journal_page_last 6886
_journal_paper_doi 10.1039/D1CY01433A
_journal_volume 11
_journal_year 2021
_chemical_formula_moiety 'C5 H14 N3, C H O3'
_chemical_formula_sum 'C6 H15 N3 O3'
_chemical_formula_weight 177.21
_chemical_name_systematic 'N-(amino(dimethylamino)methylene)-N-methylmethanaminiumhydrogen carbonate'
_space_group_crystal_system monoclinic
_space_group_IT_number 14
_space_group_name_Hall '-P 2yn'
_space_group_name_H-M_alt 'P 1 21/n 1'
_atom_sites_solution_hydrogens difmap
_atom_sites_solution_primary dual
_atom_sites_solution_secondary difmap
_audit_creation_method SHELXL-2014/7
_audit_update_record
;
2020-11-13 deposited with the CCDC.	2021-09-02 downloaded from the CCDC.
;
_cell_angle_alpha 90
_cell_angle_beta 94.270(1)
_cell_angle_gamma 90
_cell_formula_units_Z 4
_cell_length_a 7.4094(2)
_cell_length_b 9.2008(2)
_cell_length_c 14.0802(3)
_cell_measurement_reflns_used 6846
_cell_measurement_temperature 123(2)
_cell_measurement_theta_max 72.1
_cell_measurement_theta_min 5.7
_cell_volume 957.22(4)
_computing_cell_refinement 'APEX3 (Bruker AXS Inc., 2016)'
_computing_data_collection 'APEX3 (Bruker AXS Inc., 2016)'
_computing_data_reduction 'SAINT (Bruker AXS Inc., 2016)'
_computing_publication_material 'publCIF (Westrip, 2010)'
_computing_structure_refinement 'SHELXL-2014/7 (Sheldrick, 2014)'
_computing_structure_solution 'SHELXT (Sheldrick, 2015)'
_diffrn_ambient_temperature 123(2)
_diffrn_measured_fraction_theta_full 0.999
_diffrn_measured_fraction_theta_max 0.999
_diffrn_measurement_device_type 'Bruker D8 VENTURE with PhotonII CPAD detector'
_diffrn_measurement_method 'rotation in \f and \w, 1\%, shutterless'
_diffrn_radiation_type CuK\a
_diffrn_radiation_wavelength 1.54178
_diffrn_reflns_av_R_equivalents 0.0266
_diffrn_reflns_av_unetI/netI 0.0211
_diffrn_reflns_Laue_measured_fraction_full 0.999
_diffrn_reflns_Laue_measured_fraction_max 0.999
_diffrn_reflns_limit_h_max 9
_diffrn_reflns_limit_h_min -9
_diffrn_reflns_limit_k_max 11
_diffrn_reflns_limit_k_min -11
_diffrn_reflns_limit_l_max 17
_diffrn_reflns_limit_l_min -15
_diffrn_reflns_number 9917
_diffrn_reflns_point_group_measured_fraction_full 0.999
_diffrn_reflns_point_group_measured_fraction_max 0.999
_diffrn_reflns_theta_full 67.679
_diffrn_reflns_theta_max 72.112
_diffrn_reflns_theta_min 5.749
_diffrn_source 'INCOATEC microfocus sealed tube'
_exptl_absorpt_coefficient_mu 0.827
_exptl_absorpt_correction_T_max 0.9705
_exptl_absorpt_correction_T_min 0.8550
_exptl_absorpt_correction_type multi-scan
_exptl_absorpt_process_details 'SADABS (Sheldrick, 2014)'
_exptl_crystal_colour colourless
_exptl_crystal_density_diffrn 1.230
_exptl_crystal_description blocks
_exptl_crystal_F_000 384
_exptl_crystal_size_max 0.140
_exptl_crystal_size_mid 0.060
_exptl_crystal_size_min 0.040
_refine_diff_density_max 0.187
_refine_diff_density_min -0.167
_refine_diff_density_rms 0.034
_refine_ls_extinction_method none
_refine_ls_goodness_of_fit_ref 1.037
_refine_ls_hydrogen_treatment mixed
_refine_ls_matrix_type full
_refine_ls_number_parameters 122
_refine_ls_number_reflns 1889
_refine_ls_number_restraints 3
_refine_ls_restrained_S_all 1.037
_refine_ls_R_factor_all 0.0332
_refine_ls_R_factor_gt 0.0308
_refine_ls_shift/su_max 0.000
_refine_ls_shift/su_mean 0.000
_refine_ls_structure_factor_coef Fsqd
_refine_ls_weighting_details 'w=1/[\s^2^(Fo^2^)+(0.0356P)^2^+0.2911P] where P=(Fo^2^+2Fc^2^)/3'
_refine_ls_weighting_scheme calc
_refine_ls_wR_factor_gt 0.0783
_refine_ls_wR_factor_ref 0.0799
_reflns_Friedel_coverage 0.000
_reflns_number_gt 1746
_reflns_number_total 1889
_reflns_threshold_expression 'I > 2\s(I)'
_cod_data_source_file d1cy01433a3.cif
_cod_data_source_block les150_sq
_cod_depositor_comments 'Adding full bibliography for 1564529.cif.'
_cod_original_sg_symbol_H-M 'P 21/n'
_cod_database_code 1564529
_shelx_shelxl_version_number 2014/7
_shelx_space_group_comment
;
The symmetry employed for this shelxl refinement is uniquely defined
by the following loop, which should always be used as a source of
symmetry information in preference to the above space-group names.
They are only intended as comments.
;
_shelx_estimated_absorpt_t_min 0.893
_shelx_estimated_absorpt_t_max 0.968
_platon_squeeze_void_probe_radius 1.20

loop_
_space_group_symop_operation_xyz
'x, y, z'
'-x+1/2, y+1/2, -z+1/2'
'-x, -y, -z'
'x-1/2, -y-1/2, z-1/2'

loop_
_atom_site_label
_atom_site_type_symbol
_atom_site_fract_x
_atom_site_fract_y
_atom_site_fract_z
_atom_site_U_iso_or_equiv
_atom_site_adp_type
_atom_site_occupancy
_atom_site_site_symmetry_order
_atom_site_calc_flag
_atom_site_refinement_flags_posn
_atom_site_refinement_flags_adp
_atom_site_refinement_flags_occupancy
_atom_site_disorder_assembly
_atom_site_disorder_group
N1 N 0.51576(13) 0.49892(11) 0.36056(6) 0.0262(2) Uani 1 1 d D . . . .
H1A H 0.5747(19) 0.4321(16) 0.3975(10) 0.039 Uiso 1 1 d D U . . .
H1B H 0.4537(19) 0.5662(16) 0.3891(10) 0.039 Uiso 1 1 d D U . . .
C1 C 0.50908(14) 0.48658(11) 0.26668(7) 0.0227(2) Uani 1 1 d . . . . .
N2 N 0.63246(12) 0.40495(11) 0.22579(6) 0.0255(2) Uani 1 1 d . . . . .
C21 C 0.58865(17) 0.31954(14) 0.13937(8) 0.0331(3) Uani 1 1 d . . . . .
H21A H 0.4617 0.3353 0.1172 0.050 Uiso 1 1 calc R U . . .
H21B H 0.6084 0.2162 0.1534 0.050 Uiso 1 1 calc R U . . .
H21C H 0.6666 0.3500 0.0897 0.050 Uiso 1 1 calc R U . . .
C22 C 0.79576(15) 0.35714(14) 0.28160(8) 0.0312(3) Uani 1 1 d . . . . .
H22A H 0.8377 0.4345 0.3257 0.047 Uiso 1 1 calc R U . . .
H22B H 0.8904 0.3350 0.2387 0.047 Uiso 1 1 calc R U . . .
H22C H 0.7687 0.2698 0.3178 0.047 Uiso 1 1 calc R U . . .
N3 N 0.38027(12) 0.55621(11) 0.21197(6) 0.0259(2) Uani 1 1 d . . . . .
C31 C 0.22500(15) 0.61967(14) 0.25480(8) 0.0320(3) Uani 1 1 d . . . . .
H31A H 0.1891 0.5565 0.3062 0.048 Uiso 1 1 calc R U . . .
H31B H 0.1239 0.6294 0.2062 0.048 Uiso 1 1 calc R U . . .
H31C H 0.2578 0.7157 0.2808 0.048 Uiso 1 1 calc R U . . .
C32 C 0.40779(16) 0.60733(14) 0.11570(8) 0.0310(3) Uani 1 1 d . . . . .
H32A H 0.5336 0.5898 0.1017 0.047 Uiso 1 1 calc R U . . .
H32B H 0.3818 0.7117 0.1113 0.047 Uiso 1 1 calc R U . . .
H32C H 0.3264 0.5547 0.0696 0.047 Uiso 1 1 calc R U . . .
C11 C 0.60496(13) 0.19520(12) 0.50651(7) 0.0214(2) Uani 1 1 d . . . . .
O11 O 0.53856(12) 0.14009(9) 0.58379(5) 0.0302(2) Uani 1 1 d D . . . .
H11 H 0.492(2) 0.0547(16) 0.5735(11) 0.045 Uiso 1 1 d D U . . .
O12 O 0.60838(11) 0.11510(9) 0.43264(5) 0.0307(2) Uani 1 1 d . . . . .
O13 O 0.66236(10) 0.32331(8) 0.51102(5) 0.02660(19) Uani 1 1 d . . . . .

loop_
_atom_site_aniso_label
_atom_site_aniso_U_11
_atom_site_aniso_U_22
_atom_site_aniso_U_33
_atom_site_aniso_U_23
_atom_site_aniso_U_13
_atom_site_aniso_U_12
N1 0.0301(5) 0.0289(5) 0.0197(5) 0.0012(4) 0.0024(4) 0.0057(4)
C1 0.0219(5) 0.0247(5) 0.0217(5) 0.0012(4) 0.0032(4) -0.0045(4)
N2 0.0249(4) 0.0307(5) 0.0213(4) 0.0002(4) 0.0049(3) 0.0006(4)
C21 0.0352(6) 0.0365(7) 0.0288(6) -0.0068(5) 0.0097(5) -0.0049(5)
C22 0.0273(6) 0.0383(7) 0.0288(6) 0.0057(5) 0.0069(4) 0.0066(5)
N3 0.0241(4) 0.0339(5) 0.0196(4) 0.0012(4) 0.0010(3) 0.0007(4)
C31 0.0253(6) 0.0426(7) 0.0277(6) -0.0022(5) -0.0011(4) 0.0058(5)
C32 0.0307(6) 0.0402(7) 0.0215(5) 0.0056(5) -0.0024(4) -0.0058(5)
C11 0.0182(5) 0.0267(5) 0.0190(5) 0.0023(4) 0.0000(4) 0.0037(4)
O11 0.0400(5) 0.0290(4) 0.0227(4) 0.0006(3) 0.0100(3) -0.0033(3)
O12 0.0381(4) 0.0334(5) 0.0214(4) -0.0042(3) 0.0079(3) -0.0066(3)
O13 0.0318(4) 0.0251(4) 0.0228(4) 0.0012(3) 0.0018(3) -0.0013(3)

loop_
_atom_type_symbol
_atom_type_description
_atom_type_scat_dispersion_real
_atom_type_scat_dispersion_imag
_atom_type_scat_source
C C 0.0181 0.0091 'International Tables Vol C Tables 4.2.6.8 and 6.1.1.4'
H H 0.0000 0.0000 'International Tables Vol C Tables 4.2.6.8 and 6.1.1.4'
N N 0.0311 0.0180 'International Tables Vol C Tables 4.2.6.8 and 6.1.1.4'
O O 0.0492 0.0322 'International Tables Vol C Tables 4.2.6.8 and 6.1.1.4'

loop_
_geom_angle_atom_site_label_1
_geom_angle_atom_site_label_2
_geom_angle_atom_site_label_3
_geom_angle
_geom_angle_site_symmetry_1
_geom_angle_site_symmetry_3
_geom_angle_publ_flag
C1 N1 H1A 120.0(10) . . ?
C1 N1 H1B 122.1(10) . . ?
H1A N1 H1B 117.5(14) . . ?
N1 C1 N3 120.25(10) . . ?
N1 C1 N2 119.94(10) . . ?
N3 C1 N2 119.81(9) . . ?
C1 N2 C22 120.00(9) . . ?
C1 N2 C21 122.65(9) . . ?
C22 N2 C21 114.14(9) . . ?
N2 C21 H21A 109.5 . . ?
N2 C21 H21B 109.5 . . ?
H21A C21 H21B 109.5 . . ?
N2 C21 H21C 109.5 . . ?
H21A C21 H21C 109.5 . . ?
H21B C21 H21C 109.5 . . ?
N2 C22 H22A 109.5 . . ?
N2 C22 H22B 109.5 . . ?
H22A C22 H22B 109.5 . . ?
N2 C22 H22C 109.5 . . ?
H22A C22 H22C 109.5 . . ?
H22B C22 H22C 109.5 . . ?
C1 N3 C31 120.12(9) . . ?
C1 N3 C32 122.84(9) . . ?
C31 N3 C32 115.00(9) . . ?
N3 C31 H31A 109.5 . . ?
N3 C31 H31B 109.5 . . ?
H31A C31 H31B 109.5 . . ?
N3 C31 H31C 109.5 . . ?
H31A C31 H31C 109.5 . . ?
H31B C31 H31C 109.5 . . ?
N3 C32 H32A 109.5 . . ?
N3 C32 H32B 109.5 . . ?
H32A C32 H32B 109.5 . . ?
N3 C32 H32C 109.5 . . ?
H32A C32 H32C 109.5 . . ?
H32B C32 H32C 109.5 . . ?
O13 C11 O12 123.86(9) . . ?
O13 C11 O11 117.56(9) . . ?
O12 C11 O11 118.57(10) . . ?
C11 O11 H11 112.1(11) . . ?

loop_
_geom_bond_atom_site_label_1
_geom_bond_atom_site_label_2
_geom_bond_distance
_geom_bond_site_symmetry_2
_geom_bond_publ_flag
N1 C1 1.3240(14) . ?
N1 H1A 0.898(13) . ?
N1 H1B 0.885(13) . ?
C1 N3 1.3436(14) . ?
C1 N2 1.3453(14) . ?
N2 C22 1.4606(15) . ?
N2 C21 1.4644(15) . ?
C21 H21A 0.9800 . ?
C21 H21B 0.9800 . ?
C21 H21C 0.9800 . ?
C22 H22A 0.9800 . ?
C22 H22B 0.9800 . ?
C22 H22C 0.9800 . ?
N3 C31 1.4600(14) . ?
N3 C32 1.4633(14) . ?
C31 H31A 0.9800 . ?
C31 H31B 0.9800 . ?
C31 H31C 0.9800 . ?
C32 H32A 0.9800 . ?
C32 H32B 0.9800 . ?
C32 H32C 0.9800 . ?
C11 O13 1.2531(13) . ?
C11 O12 1.2765(13) . ?
C11 O11 1.3277(13) . ?
O11 H11 0.865(14) . ?

loop_
_geom_hbond_atom_site_label_D
_geom_hbond_atom_site_label_H
_geom_hbond_atom_site_label_A
_geom_hbond_distance_DH
_geom_hbond_distance_HA
_geom_hbond_distance_DA
_geom_hbond_angle_DHA
_geom_hbond_site_symmetry_A
N1 H1A O13 0.898(13) 1.955(13) 2.8171(12) 160.4(13) .
N1 H1B O13 0.885(13) 1.982(13) 2.8358(12) 161.5(14) 3_666
C22 H22B O11 0.98 2.52 3.4265(14) 152.9 4_665
C22 H22C O12 0.98 2.52 3.4423(14) 157.2 .
C31 H31B O12 0.98 2.51 3.4783(14) 169.3 2
O11 H11 O12 0.865(14) 1.731(14) 2.5912(12) 172.9(16) 3_656

loop_
_geom_torsion_atom_site_label_1
_geom_torsion_atom_site_label_2
_geom_torsion_atom_site_label_3
_geom_torsion_atom_site_label_4
_geom_torsion
_geom_torsion_site_symmetry_1
_geom_torsion_site_symmetry_2
_geom_torsion_site_symmetry_3
_geom_torsion_site_symmetry_4
_geom_torsion_publ_flag
N1 C1 N2 C22 -13.81(16) . . . . ?
N3 C1 N2 C22 165.69(10) . . . . ?
N1 C1 N2 C21 144.74(11) . . . . ?
N3 C1 N2 C21 -35.75(15) . . . . ?
N1 C1 N3 C31 -13.21(16) . . . . ?
N2 C1 N3 C31 167.29(10) . . . . ?
N1 C1 N3 C32 149.70(11) . . . . ?
N2 C1 N3 C32 -29.80(16) . . . . ?

loop_
_platon_squeeze_void_nr
_platon_squeeze_void_average_x
_platon_squeeze_void_average_y
_platon_squeeze_void_average_z
_platon_squeeze_void_volume
_platon_squeeze_void_count_electrons
_platon_squeeze_void_content
1 0.000 0.500 0.500 28 3 'traces of CH3CN'
2 0.500 1.000 0.000 28 3 'traces of CH3CN'
